data_7247694
loop_
_publ_author_name
'Atceken, Nurunnisa'
'Hemingway, Jack'
'Bull, Craig L.'
'Liu, Xiaojiao'
'Michalchuk, Adam A. L.'
'Konar, Sumit'
'Morrison, Carole A.'
'Pulham, Colin R.'

_publ_section_title
;
 High-pressure structural studies and pressure-induced sensitisation of
 3,4,5-trinitro-1<i>H</i>-pyrazole.
;
_journal_issue 46
_journal_name_full 'Physical chemistry chemical physics : PCCP'
_journal_page_first 31646
_journal_page_last 31654
_journal_paper_doi 10.1039/d3cp04526a
_journal_volume 25
_journal_year 2023
_chemical_formula_moiety 'C3 N5 O6'
_chemical_formula_sum 'C3 N5 O6'
_chemical_formula_weight 202.16
_space_group_crystal_system monoclinic
_space_group_IT_number 9
_space_group_name_Hall 'C -2yc'
_space_group_name_H-M_alt 'C 1 c 1'
_atom_sites_solution_primary dual
_audit_block_doi 10.5517/ccdc.csd.cc29gp3l
_audit_creation_date 2021-12-16
_audit_creation_method
;
Olex2 1.3
(compiled 2020.11.12 svn.r5f609507 for OlexSys, GUI svn.r6408)
;
_audit_update_record
;
2021-12-16 deposited with the CCDC.	2023-11-08 downloaded from the CCDC.
;
_cell_angle_alpha 90
_cell_angle_beta 127.637(3)
_cell_angle_gamma 90
_cell_formula_units_Z 12
_cell_length_a 19.3994(12)
_cell_length_b 7.5957(8)
_cell_length_c 14.5289(16)
_cell_measurement_reflns_used 2420
_cell_measurement_temperature 298.4
_cell_measurement_theta_max 26.23
_cell_measurement_theta_min 2.85
_cell_volume 1695.3(3)
_computing_cell_refinement 'SAINT V8.40A (?, 2016)'
_computing_data_reduction 'SAINT V8.40A (?, 2016)'
_computing_molecular_graphics 'Olex2 1.3 (Dolomanov et al., 2009)'
_computing_publication_material 'Olex2 1.3 (Dolomanov et al., 2009)'
_computing_structure_refinement 'XL  (Sheldrick, 2008)'
_computing_structure_solution 'SHELXT 2014/5 (Sheldrick, 2014)'
_diffrn_ambient_temperature 298.4
_diffrn_measured_fraction_theta_full 0.549
_diffrn_measured_fraction_theta_max 0.507
_diffrn_measurement_device_type 'Bruker APEX-II CCD'
_diffrn_measurement_method '\f and \w scans'
_diffrn_radiation_type MoK\a
_diffrn_radiation_wavelength 0.71073
_diffrn_reflns_av_R_equivalents 0.0246
_diffrn_reflns_av_unetI/netI 0.0335
_diffrn_reflns_Laue_measured_fraction_full 0.549
_diffrn_reflns_Laue_measured_fraction_max 0.507
_diffrn_reflns_limit_h_max 24
_diffrn_reflns_limit_h_min -24
_diffrn_reflns_limit_k_max 6
_diffrn_reflns_limit_k_min -6
_diffrn_reflns_limit_l_max 16
_diffrn_reflns_limit_l_min -16
_diffrn_reflns_number 4436
_diffrn_reflns_point_group_measured_fraction_full 0.508
_diffrn_reflns_point_group_measured_fraction_max 0.464
_diffrn_reflns_theta_full 25.242
_diffrn_reflns_theta_max 26.367
_diffrn_reflns_theta_min 2.652
_diffrn_source_current 1.4
_diffrn_source_power 0.07
_diffrn_source_voltage 50.0
_diffrn_standards_number 0
_exptl_absorpt_coefficient_mu 0.232
_exptl_absorpt_correction_T_max 0.7454
_exptl_absorpt_correction_T_min 0.6454
_exptl_absorpt_correction_type none
_exptl_absorpt_process_details
;
SADABS-2016/2 (Bruker,2016/2) was used for absorption correction.
wR2(int) was 0.0908 before and 0.0410 after correction.
The Ratio of minimum to maximum transmission is 0.8658.
The \l/2 correction factor is Not present.
;
_exptl_crystal_colour 'clear colourless'
_exptl_crystal_colour_lustre clear
_exptl_crystal_colour_primary colourless
_exptl_crystal_density_diffrn 2.376
_exptl_crystal_description block
_exptl_crystal_F_000 1213
_refine_diff_density_max 0.209
_refine_diff_density_min -0.212
_refine_diff_density_rms 0.047
_refine_ls_abs_structure_details
;
 Flack x determined using 634 quotients [(I+)-(I-)]/[(I+)+(I-)]
 (Parsons, Flack and Wagner, Acta Cryst. B69 (2013) 249-259).
;
_refine_ls_abs_structure_Flack -1.2(10)
_refine_ls_extinction_method none
_refine_ls_goodness_of_fit_ref 1.089
_refine_ls_hydrogen_treatment undef
_refine_ls_matrix_type full
_refine_ls_number_parameters 379
_refine_ls_number_reflns 1607
_refine_ls_number_restraints 308
_refine_ls_restrained_S_all 0.994
_refine_ls_R_factor_all 0.0412
_refine_ls_R_factor_gt 0.0368
_refine_ls_shift/su_max 0.001
_refine_ls_shift/su_mean 0.000
_refine_ls_structure_factor_coef Fsqd
_refine_ls_weighting_details 'w=1/[\s^2^(Fo^2^)+(0.0781P)^2^+0.6967P] where P=(Fo^2^+2Fc^2^)/3'
_refine_ls_weighting_scheme calc
_refine_ls_wR_factor_gt 0.0993
_refine_ls_wR_factor_ref 0.1025
_reflns_Friedel_coverage 0.826
_reflns_Friedel_fraction_full 0.468
_reflns_Friedel_fraction_max 0.420
_reflns_number_gt 1481
_reflns_number_total 1607
_reflns_threshold_expression 'I > 2\s(I)'
_cod_data_source_file d3cp04526a2.cif
_cod_data_source_block 2tnp_p09
_cod_depositor_comments
;
Adding full bibliography for 7247689--7247697.cif.

2024-11-08
Z value and formula fixed to values more according to usual
chemical conventions.                 miguel
;
_cod_original_formula_sum 'C9 H0.25 N15 O18'
_cod_original_formula_weight 606.49
_cod_original_formula_moiety '3(C3 N5 O6)'
_cod_original_formula_units_Z 4
_cod_database_code 7247694
_shelx_shelxl_version_number 2018/3
_shelx_space_group_comment
;
The symmetry employed for this shelxl refinement is uniquely defined
by the following loop, which should always be used as a source of
symmetry information in preference to the above space-group names.
They are only intended as comments.
;
_olex2_refinement_description
;
1. Rigid body (RIGU) restrains
 All non-hydrogen atoms
 with sigma for 1-2 distances of 0.004 and sigma for 1-3 distances of 0.004
;
_olex2_submission_special_instructions 'No special instructions were received'

loop_
_space_group_symop_operation_xyz
'x, y, z'
'x, -y, z+1/2'
'x+1/2, y+1/2, z'
'x+1/2, -y+1/2, z+1/2'

loop_
_atom_site_label
_atom_site_type_symbol
_atom_site_fract_x
_atom_site_fract_y
_atom_site_fract_z
_atom_site_U_iso_or_equiv
_atom_site_adp_type
_atom_site_occupancy
_atom_site_site_symmetry_order
_atom_site_calc_flag
_atom_site_refinement_flags_posn
_atom_site_refinement_flags_adp
_atom_site_refinement_flags_occupancy
_atom_site_disorder_assembly
_atom_site_disorder_group
O001 O 1.0303(4) 0.8090(12) 0.8251(6) 0.025(2) Uani 1 1 d . . . . .
O002 O 0.4995(5) -0.1166(15) 0.4671(6) 0.031(3) Uani 1 1 d . . . . .
O003 O 0.9921(5) 1.0242(16) 0.8838(7) 0.034(3) Uani 1 1 d . . . . .
N004 N 0.3488(5) 0.1122(16) 0.4588(7) 0.018(3) Uani 1 1 d . . . . .
C005 C 0.4969(5) 0.1684(16) 0.5092(7) 0.014(2) Uani 1 1 d . . . . .
N006 N 0.0131(4) 0.6743(18) 0.1867(6) 0.018(2) Uani 1 1 d . . . . .
O007 O 0.6973(4) 0.3796(13) 0.7195(6) 0.026(3) Uani 1 1 d . . . . .
O008 O 0.3478(4) 0.8321(14) 0.6274(6) 0.030(2) Uani 1 1 d . . . . .
N009 N 0.8712(5) 0.6630(15) 0.7112(7) 0.021(3) Uani 1 1 d . . . . .
C00A C 0.5609(6) 0.2749(17) 0.5905(7) 0.016(3) Uani 1 1 d . . . . .
O00B O 0.6694(4) 0.1970(13) 0.5853(5) 0.031(3) Uani 1 1 d . . . . .
N00C N 0.6726(5) 0.7564(15) 0.6502(7) 0.020(2) Uani 1 1 d . . . . .
O00D O 0.3281(4) 0.5473(13) 0.5994(6) 0.023(2) Uani 1 1 d . . . . .
C00G C 0.4293(5) 0.2046(18) 0.5150(8) 0.016(3) Uani 1 1 d . . . . .
O00H O -0.0070(4) 0.5216(14) 0.1790(6) 0.021(2) Uani 1 1 d . . . . .
O00I O 0.1704(4) 0.3645(13) 0.4775(5) 0.031(3) Uani 1 1 d . . . . .
C00J C 0.0957(5) 0.7231(17) 0.2961(7) 0.016(2) Uani 1 1 d . . . . .
N00L N 0.1624(6) 0.4287(13) 0.3938(8) 0.020(2) Uani 1 1 d . . . . .
O00M O 0.2989(4) 0.1689(11) 0.4774(6) 0.021(2) Uani 1 1 d . . . . .
O00N O 0.1533(4) 0.3408(14) 0.3172(5) 0.026(2) Uani 1 1 d . . . . .
N N 0.5301(4) 0.3698(15) 0.6356(7) 0.021(3) Uani 1 1 d . . . . .
O00P O 0.6211(4) 0.6432(14) 0.5840(6) 0.032(3) Uani 1 1 d . . . . .
N00Q N 0.4994(5) 0.0350(18) 0.4413(7) 0.022(3) Uani 1 1 d . . . . .
O00R O 0.6542(4) 0.8900(13) 0.6816(5) 0.029(3) Uani 1 1 d . . . . .
O00T O 0.3380(5) -0.0226(14) 0.4050(7) 0.027(3) Uani 1 1 d . . . . .
N00U N 0.7876(5) 0.6228(16) 0.6589(6) 0.024(3) Uani 1 1 d . . . . .
N00V N 0.3053(5) 0.6999(17) 0.5714(7) 0.019(3) Uani 1 1 d . . . . .
C00W C 0.1594(7) 0.6147(16) 0.3831(9) 0.015(2) Uani 1 1 d . . . . .
O00X O 0.5000(5) 0.0858(15) 0.3625(6) 0.037(3) Uani 1 1 d . . . . .
N00Y N 0.6499(5) 0.2870(15) 0.6354(7) 0.020(3) Uani 1 1 d . . . . .
O00Z O -0.0280(4) 0.7907(13) 0.1162(6) 0.026(2) Uani 1 1 d . . . . .
N010 N 0.9790(5) 0.8857(17) 0.8312(7) 0.020(2) Uani 1 1 d . . . . .
N1 N 0.1940(4) 0.8958(15) 0.4221(6) 0.019(2) Uani 1 1 d . . . . .
N2 N 0.1158(5) 0.8904(15) 0.3175(7) 0.020(2) Uani 1 1 d . . . . .
N3 N 0.4485(5) 0.3318(15) 0.5904(7) 0.021(3) Uani 1 1 d . . . . .
C4 C 0.8940(6) 0.8088(19) 0.7731(8) 0.019(3) Uani 1 1 d . . . . .
C5 C 0.2210(5) 0.7336(16) 0.4620(7) 0.017(3) Uani 1 1 d . . . . .
C6 C 0.7623(6) 0.7443(18) 0.6961(8) 0.020(3) Uani 1 1 d . . . . .
C1 C 0.8255(6) 0.8662(18) 0.7679(8) 0.020(3) Uani 1 1 d . . . . .
O1 O 0.8303(5) 1.1609(15) 0.7993(6) 0.032(3) Uani 1 1 d . . . . .
O2 O 0.8138(4) 0.9778(14) 0.9022(6) 0.040(3) Uani 1 1 d . . . . .
N4 N 0.8231(5) 1.0122(16) 0.8269(7) 0.022(3) Uani 1 1 d . . . . .

loop_
_atom_site_aniso_label
_atom_site_aniso_U_11
_atom_site_aniso_U_22
_atom_site_aniso_U_33
_atom_site_aniso_U_23
_atom_site_aniso_U_13
_atom_site_aniso_U_12
O001 0.026(4) 0.022(9) 0.038(5) 0.001(3) 0.024(3) 0.006(4)
O002 0.034(4) 0.025(9) 0.027(4) -0.003(4) 0.014(3) 0.008(5)
O003 0.030(4) 0.033(10) 0.029(5) -0.012(4) 0.013(3) 0.000(4)
N004 0.014(3) 0.017(10) 0.016(4) 0.001(3) 0.006(3) 0.001(4)
C005 0.011(4) 0.013(9) 0.012(5) 0.004(3) 0.004(3) 0.006(4)
N006 0.016(4) 0.017(9) 0.024(5) -0.002(3) 0.014(3) -0.002(4)
O007 0.020(3) 0.019(9) 0.029(4) -0.002(3) 0.010(3) -0.005(4)
O008 0.023(4) 0.023(9) 0.039(5) -0.015(4) 0.016(4) -0.007(4)
N009 0.020(4) 0.021(11) 0.019(5) 0.000(3) 0.010(3) 0.005(4)
C00A 0.013(4) 0.015(11) 0.018(5) 0.001(3) 0.009(4) -0.001(4)
O00B 0.027(3) 0.050(10) 0.029(4) -0.010(3) 0.023(3) -0.006(4)
N00C 0.014(4) 0.023(9) 0.017(4) 0.006(3) 0.007(3) 0.002(4)
O00D 0.025(4) 0.022(9) 0.023(4) 0.003(3) 0.015(3) 0.002(4)
C00G 0.012(4) 0.010(11) 0.022(6) 0.005(4) 0.008(4) 0.002(4)
O00H 0.022(4) 0.015(8) 0.026(4) -0.004(3) 0.015(3) -0.003(4)
O00I 0.037(4) 0.036(10) 0.018(4) 0.009(3) 0.016(3) -0.001(4)
C00J 0.019(4) 0.017(9) 0.018(5) 0.003(4) 0.014(3) 0.001(4)
N00L 0.014(3) 0.029(8) 0.016(4) 0.002(4) 0.009(3) 0.002(5)
O00M 0.016(3) 0.018(9) 0.032(4) -0.002(3) 0.016(3) -0.003(3)
O00N 0.023(3) 0.030(9) 0.022(4) -0.005(3) 0.012(3) 0.006(4)
N 0.013(3) 0.022(10) 0.028(5) -0.007(3) 0.012(3) -0.002(4)
O00P 0.023(3) 0.025(10) 0.036(5) 0.003(3) 0.012(3) -0.005(4)
N00Q 0.014(4) 0.020(11) 0.028(5) -0.006(4) 0.012(4) -0.003(4)
O00R 0.023(3) 0.041(9) 0.028(4) -0.006(3) 0.018(3) -0.001(4)
O00T 0.028(4) 0.023(9) 0.033(5) -0.009(3) 0.020(4) -0.006(4)
N00U 0.021(4) 0.025(11) 0.025(5) 0.005(3) 0.013(4) 0.007(4)
N00V 0.017(4) 0.025(9) 0.016(4) -0.006(3) 0.011(3) -0.004(5)
C00W 0.020(3) 0.015(7) 0.018(5) -0.004(4) 0.016(3) -0.003(5)
O00X 0.049(4) 0.047(11) 0.034(5) -0.016(3) 0.035(4) -0.022(4)
N00Y 0.020(4) 0.021(9) 0.021(4) 0.000(3) 0.014(3) -0.006(4)
O00Z 0.025(3) 0.015(9) 0.031(5) 0.011(3) 0.014(3) 0.006(4)
N010 0.017(4) 0.018(10) 0.024(5) 0.004(3) 0.012(3) 0.001(4)
N1 0.015(3) 0.010(9) 0.030(5) -0.001(3) 0.013(3) 0.000(4)
N2 0.022(3) 0.016(8) 0.019(4) -0.002(3) 0.011(3) -0.008(4)
N3 0.019(4) 0.008(11) 0.032(5) -0.005(4) 0.013(4) -0.006(4)
C4 0.022(4) 0.020(11) 0.018(5) 0.002(4) 0.014(4) 0.002(4)
C5 0.019(4) 0.023(9) 0.013(5) -0.001(3) 0.012(4) 0.000(4)
C6 0.022(4) 0.022(11) 0.020(5) 0.003(4) 0.015(4) 0.003(5)
C1 0.021(4) 0.022(10) 0.019(5) 0.005(3) 0.014(4) 0.004(5)
O1 0.029(4) 0.032(10) 0.025(4) -0.005(3) 0.010(3) 0.003(4)
O2 0.027(4) 0.076(11) 0.027(4) -0.011(3) 0.022(3) -0.012(4)
N4 0.014(4) 0.031(11) 0.018(4) -0.008(4) 0.008(3) 0.004(5)

loop_
_atom_type_symbol
_atom_type_description
_atom_type_scat_dispersion_real
_atom_type_scat_dispersion_imag
_atom_type_scat_source
C C 0.0033 0.0016 'International Tables Vol C Tables 4.2.6.8 and 6.1.1.4'
N N 0.0061 0.0033 'International Tables Vol C Tables 4.2.6.8 and 6.1.1.4'
O O 0.0106 0.0060 'International Tables Vol C Tables 4.2.6.8 and 6.1.1.4'
H H 0.0000 0.0000 'International Tables Vol C Tables 4.2.6.8 and 6.1.1.4'

loop_
_geom_angle_atom_site_label_1
_geom_angle_atom_site_label_2
_geom_angle_atom_site_label_3
_geom_angle
_geom_angle_site_symmetry_1
_geom_angle_site_symmetry_3
_geom_angle_publ_flag
O00M N004 C00G 115.7(9) . . ?
O00T N004 C00G 118.4(9) . . ?
O00T N004 O00M 125.5(10) . . ?
C00A C005 C00G 103.2(9) . . ?
C00A C005 N00Q 128.9(8) . . ?
C00G C005 N00Q 127.6(10) . . ?
O00H N006 C00J 115.1(9) . . ?
O00H N006 O00Z 127.8(10) . . ?
O00Z N006 C00J 117.0(13) . . ?
C4 N009 N00U 111.3(9) . . ?
C005 C00A N00Y 130.7(10) . . ?
N C00A C005 107.8(7) . . ?
N C00A N00Y 121.3(9) . . ?
O00P N00C O00R 125.5(8) . . ?
O00P N00C C6 119.8(10) . . ?
O00R N00C C6 114.7(9) . . ?
C005 C00G N004 127.6(10) . . ?
N3 C00G N004 119.0(8) . . ?
N3 C00G C005 113.1(9) . . ?
C00W C00J N006 128.5(13) . . ?
N2 C00J N006 118.4(10) . . ?
N2 C00J C00W 113.1(9) . . ?
O00I N00L C00W 118.4(8) . . ?
O00N N00L O00I 123.2(11) . . ?
O00N N00L C00W 118.3(8) . . ?
N3 N C00A 113.4(8) . . ?
O002 N00Q C005 116.9(10) . . ?
O002 N00Q O00X 126.5(12) . . ?
O00X N00Q C005 116.6(13) . . ?
C6 N00U N009 103.6(9) . . ?
O008 N00V C5 115.5(12) . . ?
O00D N00V O008 126.4(10) . . ?
O00D N00V C5 118.1(9) . . ?
C00J C00W N00L 130.5(10) . . ?
C5 C00W C00J 102.1(11) . . ?
C5 C00W N00L 127.4(9) . . ?
O007 N00Y C00A 117.4(8) . . ?
O007 N00Y O00B 127.6(8) . . ?
O00B N00Y C00A 115.0(9) . . ?
O001 N010 O003 126.3(10) . . ?
O001 N010 C4 117.7(11) . . ?
O003 N010 C4 116.0(9) . . ?
C5 N1 N2 109.8(10) . . ?
C00J N2 N1 105.4(10) . . ?
N N3 C00G 102.4(8) . . ?
N009 C4 N010 121.8(9) . . ?
N009 C4 C1 108.8(10) . . ?
C1 C4 N010 129.4(12) . . ?
C00W C5 N00V 128.7(11) . . ?
N1 C5 N00V 121.6(10) . . ?
N1 C5 C00W 109.7(9) . . ?
N00U C6 N00C 120.5(10) . . ?
N00U C6 C1 113.8(8) . . ?
C1 C6 N00C 125.2(11) . . ?
C4 C1 C6 102.5(10) . . ?
C4 C1 N4 127.6(10) . . ?
C6 C1 N4 129.9(8) . . ?
O1 N4 C1 117.7(10) . . ?
O1 N4 O2 125.9(11) . . ?
O2 N4 C1 116.4(13) . . ?

loop_
_geom_bond_atom_site_label_1
_geom_bond_atom_site_label_2
_geom_bond_distance
_geom_bond_site_symmetry_2
_geom_bond_publ_flag
O001 N010 1.202(11) . ?
O002 N00Q 1.211(15) . ?
O003 N010 1.232(16) . ?
N004 C00G 1.429(14) . ?
N004 O00M 1.231(10) . ?
N004 O00T 1.227(14) . ?
C005 C00A 1.342(15) . ?
C005 C00G 1.392(13) . ?
C005 N00Q 1.436(16) . ?
N006 O00H 1.207(14) . ?
N006 C00J 1.456(12) . ?
N006 O00Z 1.212(13) . ?
O007 N00Y 1.209(13) . ?
O008 N00V 1.238(13) . ?
N009 N00U 1.340(11) . ?
N009 C4 1.321(16) . ?
C00A N 1.337(13) . ?
C00A N00Y 1.428(11) . ?
O00B N00Y 1.215(11) . ?
N00C O00P 1.220(14) . ?
N00C O00R 1.251(12) . ?
N00C C6 1.436(11) . ?
O00D N00V 1.218(13) . ?
C00G N3 1.332(16) . ?
O00I N00L 1.229(11) . ?
C00J C00W 1.377(15) . ?
C00J N2 1.310(15) . ?
N00L O00N 1.214(12) . ?
N00L C00W 1.419(13) . ?
N N3 1.323(11) . ?
N00Q O00X 1.216(12) . ?
N00U C6 1.308(15) . ?
N00V C5 1.447(12) . ?
C00W C5 1.372(15) . ?
N010 C4 1.440(13) . ?
N1 N2 1.341(9) . ?
N1 C5 1.325(15) . ?
C4 C1 1.356(13) . ?
C6 C1 1.374(17) . ?
C1 N4 1.420(16) . ?
O1 N4 1.235(14) . ?
O2 N4 1.239(12) . ?

loop_
_geom_torsion_atom_site_label_1
_geom_torsion_atom_site_label_2
_geom_torsion_atom_site_label_3
_geom_torsion_atom_site_label_4
_geom_torsion
_geom_torsion_site_symmetry_1
_geom_torsion_site_symmetry_2
_geom_torsion_site_symmetry_3
_geom_torsion_site_symmetry_4
_geom_torsion_publ_flag
O001 N010 C4 N009 -2.6(19) . . . . ?
O001 N010 C4 C1 179.0(11) . . . . ?
O003 N010 C4 N009 178.1(14) . . . . ?
O003 N010 C4 C1 0(2) . . . . ?
N004 C00G N3 N 171.9(9) . . . . ?
C005 C00A N N3 0.9(13) . . . . ?
C005 C00A N00Y O007 -170.7(12) . . . . ?
C005 C00A N00Y O00B 7.2(17) . . . . ?
C005 C00G N3 N -2.7(16) . . . . ?
N006 C00J C00W N00L -2.3(16) . . . . ?
N006 C00J C00W C5 179.4(7) . . . . ?
N006 C00J N2 N1 -179.8(6) . . . . ?
O008 N00V C5 C00W -178.7(8) . . . . ?
O008 N00V C5 N1 4.0(11) . . . . ?
N009 N00U C6 N00C 174.0(10) . . . . ?
N009 N00U C6 C1 2.1(14) . . . . ?
N009 C4 C1 C6 -1.5(15) . . . . ?
N009 C4 C1 N4 176.1(13) . . . . ?
C00A C005 C00G N004 -170.8(11) . . . . ?
C00A C005 C00G N3 3.2(15) . . . . ?
C00A C005 N00Q O002 106.0(14) . . . . ?
C00A C005 N00Q O00X -75.0(15) . . . . ?
C00A N N3 C00G 1.1(14) . . . . ?
N00C C6 C1 C4 -171.9(10) . . . . ?
N00C C6 C1 N4 11(2) . . . . ?
O00D N00V C5 C00W 1.7(13) . . . . ?
O00D N00V C5 N1 -175.6(6) . . . . ?
C00G C005 C00A N -2.3(12) . . . . ?
C00G C005 C00A N00Y 172.6(11) . . . . ?
C00G C005 N00Q O002 -66.3(15) . . . . ?
C00G C005 N00Q O00X 112.7(13) . . . . ?
O00H N006 C00J C00W 11.2(12) . . . . ?
O00H N006 C00J N2 -170.2(7) . . . . ?
O00I N00L C00W C00J -120.3(11) . . . . ?
O00I N00L C00W C5 57.6(13) . . . . ?
C00J C00W C5 N00V -177.8(7) . . . . ?
C00J C00W C5 N1 -0.2(10) . . . . ?
N00L C00W C5 N00V 3.8(15) . . . . ?
N00L C00W C5 N1 -178.6(7) . . . . ?
O00M N004 C00G C005 179.8(11) . . . . ?
O00M N004 C00G N3 6.1(16) . . . . ?
O00N N00L C00W C00J 56.7(14) . . . . ?
O00N N00L C00W C5 -125.4(10) . . . . ?
N C00A N00Y O007 3.6(17) . . . . ?
N C00A N00Y O00B -178.5(10) . . . . ?
O00P N00C C6 N00U 6.7(17) . . . . ?
O00P N00C C6 C1 177.6(11) . . . . ?
N00Q C005 C00A N -176.1(13) . . . . ?
N00Q C005 C00A N00Y -1(2) . . . . ?
N00Q C005 C00G N004 3(2) . . . . ?
N00Q C005 C00G N3 177.1(12) . . . . ?
O00R N00C C6 N00U -171.6(11) . . . . ?
O00R N00C C6 C1 -0.7(15) . . . . ?
O00T N004 C00G C005 5.7(19) . . . . ?
O00T N004 C00G N3 -168.0(14) . . . . ?
N00U N009 C4 N010 -175.7(9) . . . . ?
N00U N009 C4 C1 2.9(16) . . . . ?
N00U C6 C1 C4 -0.4(14) . . . . ?
N00U C6 C1 N4 -178.0(12) . . . . ?
C00W C00J N2 N1 -1.1(9) . . . . ?
N00Y C00A N N3 -174.6(10) . . . . ?
O00Z N006 C00J C00W -170.6(9) . . . . ?
O00Z N006 C00J N2 7.9(11) . . . . ?
N010 C4 C1 C6 177.0(12) . . . . ?
N010 C4 C1 N4 -5(2) . . . . ?
N2 C00J C00W N00L 179.1(8) . . . . ?
N2 C00J C00W C5 0.8(10) . . . . ?
N2 N1 C5 N00V 177.4(7) . . . . ?
N2 N1 C5 C00W -0.4(9) . . . . ?
C4 N009 N00U C6 -3.0(15) . . . . ?
C4 C1 N4 O1 67.0(16) . . . . ?
C4 C1 N4 O2 -112.9(13) . . . . ?
C5 N1 N2 C00J 0.9(8) . . . . ?
C6 C1 N4 O1 -116.0(14) . . . . ?
C6 C1 N4 O2 64.0(17) . . . . ?
